data_2227147
loop_
_publ_author_name
'Nor Hashim, Nor Zakiah'
'Kassim, Karimah'
'Yamin, Bohari M.'

_publ_section_title
;
 <i>N</i>-[(<i>E</i>)-4-Chlorobenzylidene]-<i>N</i>'-phenylbenzene-1,4-diamine
;
_journal_coeditor_code ZQ2049
_journal_issue 8
_journal_name_full 'Acta Crystallographica Section E'
_journal_page_first o2039
_journal_paper_doi 10.1107/S160053681002742X
_journal_volume 66
_journal_year 2010
_chemical_formula_iupac 'C19 H15 Cl N2'
_chemical_formula_moiety 'C19 H15 Cl N2'
_chemical_formula_sum 'C19 H15 Cl N2'
_chemical_formula_weight 306.78
_chemical_name_systematic
;
<i>N</i>-[(<i>E</i>)-4-Chlorobenzylidene]-<i>N</i>'-phenylbenzene-1,4-diamine
;
_space_group_IT_number 14
_symmetry_cell_setting monoclinic
_symmetry_space_group_name_Hall '-P 2ybc'
_symmetry_space_group_name_H-M 'P 1 21/c 1'
_atom_sites_solution_hydrogens geom
_atom_sites_solution_primary direct
_atom_sites_solution_secondary difmap
_audit_creation_method SHELXL-97
_cell_angle_alpha 90.00
_cell_angle_beta 97.384(3)
_cell_angle_gamma 90.00
_cell_formula_units_Z 4
_cell_length_a 10.3353(15)
_cell_length_b 17.045(3)
_cell_length_c 8.7893(13)
_cell_measurement_reflns_used 1956
_cell_measurement_temperature 298(2)
_cell_measurement_theta_max 25.5
_cell_measurement_theta_min 1.9
_cell_volume 1535.5(4)
_computing_cell_refinement 'SAINT (Bruker, 2000)'
_computing_data_collection 'SMART (Bruker, 2000)'
_computing_data_reduction 'SAINT (Bruker, 2000)'
_computing_molecular_graphics 'SHELXTL (Sheldrick, 2008)'
_computing_publication_material
;
SHELXTL (Sheldrick, 2008), PARST (Nardelli, 1995) and PLATON
(Spek, 2009)
;
_computing_structure_refinement 'SHELXL97 (Sheldrick, 2008)'
_computing_structure_solution 'SHELXS97 (Sheldrick, 2008)'
_diffrn_ambient_temperature 298(2)
_diffrn_detector_area_resol_mean 83.66
_diffrn_measured_fraction_theta_full 1.00
_diffrn_measured_fraction_theta_max 1.00
_diffrn_measurement_device_type
;
Bruker SMART APEX CCD area-detector diffractometer
;
_diffrn_measurement_method '\w scan'
_diffrn_radiation_monochromator graphite
_diffrn_radiation_source 'fine-focus sealed tube'
_diffrn_radiation_type MoK\a
_diffrn_radiation_wavelength 0.71073
_diffrn_reflns_av_R_equivalents 0.0381
_diffrn_reflns_av_sigmaI/netI 0.0360
_diffrn_reflns_limit_h_max 12
_diffrn_reflns_limit_h_min -11
_diffrn_reflns_limit_k_max 20
_diffrn_reflns_limit_k_min -14
_diffrn_reflns_limit_l_max 9
_diffrn_reflns_limit_l_min -10
_diffrn_reflns_number 8939
_diffrn_reflns_theta_full 25.5
_diffrn_reflns_theta_max 25.5
_diffrn_reflns_theta_min 1.9
_diffrn_standards_interval_count 0
_diffrn_standards_interval_time 0
_diffrn_standards_number 0
_exptl_absorpt_coefficient_mu 0.246
_exptl_absorpt_correction_T_max 0.971
_exptl_absorpt_correction_T_min 0.886
_exptl_absorpt_correction_type multi-scan
_exptl_absorpt_process_details '(SADABS; Bruker, 2000)'
_exptl_crystal_colour colourless
_exptl_crystal_density_diffrn 1.327
_exptl_crystal_density_method 'not measured'
_exptl_crystal_description block
_exptl_crystal_F_000 640
_exptl_crystal_size_max 0.50
_exptl_crystal_size_mid 0.39
_exptl_crystal_size_min 0.12
_refine_diff_density_max 0.22
_refine_diff_density_min -0.27
_refine_ls_extinction_method none
_refine_ls_goodness_of_fit_ref 1.05
_refine_ls_hydrogen_treatment constr
_refine_ls_matrix_type full
_refine_ls_number_parameters 199
_refine_ls_number_reflns 2860
_refine_ls_number_restraints 0
_refine_ls_restrained_S_all 1.05
_refine_ls_R_factor_all 0.0787
_refine_ls_R_factor_gt 0.0536
_refine_ls_shift/su_max 0.001
_refine_ls_shift/su_mean 0.000
_refine_ls_structure_factor_coef Fsqd
_refine_ls_weighting_details 'w=1/[\s^2^(Fo^2^)+(0.0491P)^2^+0.3880P] where P=(Fo^2^+2Fc^2^)/3'
_refine_ls_weighting_scheme calc
_refine_ls_wR_factor_gt 0.1154
_refine_ls_wR_factor_ref 0.1267
_reflns_number_gt 2076
_reflns_number_total 2860
_reflns_threshold_expression I>2/s(I)
_cod_data_source_file zq2049.cif
_cod_data_source_block I
_cod_original_sg_symbol_H-M 'P 21/c'
_cod_database_code 2227147
_cod_database_fobs_code 2227147

loop_
_symmetry_equiv_pos_as_xyz
'x, y, z'
'-x, y+1/2, -z+1/2'
'-x, -y, -z'
'x, -y-1/2, z-1/2'

loop_
_atom_site_type_symbol
_atom_site_label
_atom_site_fract_x
_atom_site_fract_y
_atom_site_fract_z
_atom_site_U_iso_or_equiv
_atom_site_adp_type
_atom_site_calc_flag
_atom_site_refinement_flags
_atom_site_occupancy
_atom_site_disorder_assembly
_atom_site_disorder_group
Cl Cl1 0.49291(8) 0.14092(4) 1.51538(8) 0.0878(3) Uani d . 1 . .
N N1 0.19891(17) 0.12993(11) 0.7853(2) 0.0563(5) Uani d . 1 . .
N N2 -0.00657(18) 0.08239(12) 0.1689(2) 0.0649(6) Uani d . 1 . .
H H2A 0.0363 0.0492 0.1212 0.078 Uiso calc R 1 . .
C C1 0.3831(2) 0.03701(13) 1.1159(3) 0.0595(6) Uani d . 1 . .
H H1B 0.3918 -0.0123 1.0730 0.071 Uiso calc R 1 . .
C C2 0.4384(2) 0.05077(14) 1.2645(3) 0.0614(6) Uani d . 1 . .
H H2B 0.4851 0.0116 1.3210 0.074 Uiso calc R 1 . .
C C3 0.4233(2) 0.12328(14) 1.3281(3) 0.0568(6) Uani d . 1 . .
C C4 0.3532(2) 0.18165(13) 1.2465(3) 0.0583(6) Uani d . 1 . .
H H4A 0.3421 0.2301 1.2915 0.070 Uiso calc R 1 . .
C C5 0.2997(2) 0.16732(13) 1.0975(3) 0.0540(6) Uani d . 1 . .
H H5A 0.2526 0.2067 1.0418 0.065 Uiso calc R 1 . .
C C6 0.3150(2) 0.09492(13) 1.0290(2) 0.0502(5) Uani d . 1 . .
C C7 0.2607(2) 0.07919(13) 0.8699(3) 0.0556(6) Uani d . 1 . .
H H7A 0.2723 0.0296 0.8296 0.067 Uiso calc R 1 . .
C C8 0.1486(2) 0.11346(13) 0.6310(2) 0.0506(5) Uani d . 1 . .
C C9 0.0617(2) 0.16743(13) 0.5585(3) 0.0565(6) Uani d . 1 . .
H H9A 0.0388 0.2110 0.6130 0.068 Uiso calc R 1 . .
C C10 0.0079(2) 0.15853(13) 0.4074(3) 0.0574(6) Uani d . 1 . .
H H10A -0.0497 0.1960 0.3615 0.069 Uiso calc R 1 . .
C C11 0.0396(2) 0.09396(13) 0.3239(3) 0.0514(5) Uani d . 1 . .
C C12 0.1269(2) 0.03969(14) 0.3963(3) 0.0575(6) Uani d . 1 . .
H H12A 0.1493 -0.0040 0.3418 0.069 Uiso calc R 1 . .
C C13 0.1808(2) 0.04887(13) 0.5455(3) 0.0561(6) Uani d . 1 . .
H H13A 0.2395 0.0117 0.5907 0.067 Uiso calc R 1 . .
C C14 -0.1137(2) 0.11789(12) 0.0811(3) 0.0500(5) Uani d . 1 . .
C C15 -0.2251(2) 0.13990(12) 0.1426(3) 0.0532(6) Uani d . 1 . .
H H15A -0.2297 0.1331 0.2468 0.064 Uiso calc R 1 . .
C C16 -0.3291(2) 0.17186(13) 0.0496(3) 0.0581(6) Uani d . 1 . .
H H16A -0.4032 0.1871 0.0920 0.070 Uiso calc R 1 . .
C C17 -0.3251(2) 0.18156(14) -0.1047(3) 0.0649(6) Uani d . 1 . .
H H17A -0.3957 0.2034 -0.1667 0.078 Uiso calc R 1 . .
C C18 -0.2160(3) 0.15871(14) -0.1662(3) 0.0650(6) Uani d . 1 . .
H H18A -0.2133 0.1642 -0.2710 0.078 Uiso calc R 1 . .
C C19 -0.1107(2) 0.12777(14) -0.0752(3) 0.0592(6) Uani d . 1 . .
H H19A -0.0368 0.1133 -0.1185 0.071 Uiso calc R 1 . .

loop_
_atom_site_aniso_label
_atom_site_aniso_U_11
_atom_site_aniso_U_22
_atom_site_aniso_U_33
_atom_site_aniso_U_12
_atom_site_aniso_U_13
_atom_site_aniso_U_23
Cl1 0.1158(6) 0.0755(5) 0.0653(4) -0.0226(4) -0.0141(4) 0.0041(3)
N1 0.0524(11) 0.0529(11) 0.0630(12) 0.0028(9) 0.0051(9) -0.0015(10)
N2 0.0588(12) 0.0757(14) 0.0600(12) 0.0135(10) 0.0066(10) -0.0130(10)
C1 0.0701(15) 0.0421(12) 0.0673(16) 0.0003(11) 0.0133(12) 0.0000(11)
C2 0.0662(15) 0.0529(14) 0.0643(15) 0.0013(12) 0.0057(12) 0.0133(12)
C3 0.0604(14) 0.0540(14) 0.0555(14) -0.0116(11) 0.0057(11) 0.0039(11)
C4 0.0668(15) 0.0431(13) 0.0659(15) -0.0022(11) 0.0121(12) -0.0037(11)
C5 0.0508(13) 0.0477(13) 0.0633(14) 0.0054(10) 0.0072(11) 0.0043(11)
C6 0.0457(12) 0.0469(13) 0.0594(14) -0.0024(10) 0.0116(10) 0.0018(11)
C7 0.0589(14) 0.0455(13) 0.0628(15) -0.0044(11) 0.0092(11) -0.0050(11)
C8 0.0451(12) 0.0494(13) 0.0573(14) -0.0045(10) 0.0066(10) -0.0005(10)
C9 0.0581(14) 0.0464(13) 0.0653(15) 0.0028(11) 0.0083(11) -0.0064(11)
C10 0.0578(14) 0.0478(13) 0.0645(15) 0.0046(11) 0.0005(11) 0.0023(11)
C11 0.0426(12) 0.0540(14) 0.0583(14) -0.0037(10) 0.0091(10) -0.0028(11)
C12 0.0481(13) 0.0568(14) 0.0677(15) 0.0041(11) 0.0082(11) -0.0126(12)
C13 0.0460(12) 0.0538(14) 0.0681(15) 0.0056(11) 0.0056(11) -0.0019(12)
C14 0.0481(12) 0.0453(12) 0.0562(13) -0.0049(10) 0.0052(10) -0.0059(10)
C15 0.0550(13) 0.0522(13) 0.0535(13) -0.0032(11) 0.0119(10) -0.0031(10)
C16 0.0528(13) 0.0527(14) 0.0691(16) 0.0027(11) 0.0087(11) -0.0079(12)
C17 0.0684(16) 0.0557(14) 0.0676(16) 0.0073(12) -0.0033(13) -0.0016(12)
C18 0.0788(17) 0.0640(16) 0.0519(14) -0.0021(13) 0.0072(12) -0.0003(12)
C19 0.0574(14) 0.0626(15) 0.0603(15) -0.0054(12) 0.0175(11) -0.0071(12)

loop_
_atom_type_symbol
_atom_type_description
_atom_type_scat_dispersion_real
_atom_type_scat_dispersion_imag
_atom_type_scat_source
C C 0.0033 0.0016 'International Tables Vol C Tables 4.2.6.8 and 6.1.1.4'
H H 0.0000 0.0000 'International Tables Vol C Tables 4.2.6.8 and 6.1.1.4'
N N 0.0061 0.0033 'International Tables Vol C Tables 4.2.6.8 and 6.1.1.4'
Cl Cl 0.1484 0.1585 'International Tables Vol C Tables 4.2.6.8 and 6.1.1.4'

loop_
_geom_angle_atom_site_label_1
_geom_angle_atom_site_label_2
_geom_angle_atom_site_label_3
_geom_angle_site_symmetry_1
_geom_angle_site_symmetry_3
_geom_angle
_geom_angle_publ_flag
C7 N1 C8 . . 121.7(2) ?
C11 N2 C14 . . 128.39(19) ?
C11 N2 H2A . . 115.8 ?
C14 N2 H2A . . 115.8 ?
C2 C1 C6 . . 121.4(2) ?
C2 C1 H1B . . 119.3 ?
C6 C1 H1B . . 119.3 ?
C3 C2 C1 . . 119.0(2) ?
C3 C2 H2B . . 120.5 ?
C1 C2 H2B . . 120.5 ?
C2 C3 C4 . . 121.2(2) ?
C2 C3 Cl1 . . 119.14(19) ?
C4 C3 Cl1 . . 119.66(19) ?
C5 C4 C3 . . 119.2(2) ?
C5 C4 H4A . . 120.4 ?
C3 C4 H4A . . 120.4 ?
C4 C5 C6 . . 121.0(2) ?
C4 C5 H5A . . 119.5 ?
C6 C5 H5A . . 119.5 ?
C1 C6 C5 . . 118.2(2) ?
C1 C6 C7 . . 120.1(2) ?
C5 C6 C7 . . 121.7(2) ?
N1 C7 C6 . . 122.8(2) ?
N1 C7 H7A . . 118.6 ?
C6 C7 H7A . . 118.6 ?
C9 C8 C13 . . 117.5(2) ?
C9 C8 N1 . . 116.5(2) ?
C13 C8 N1 . . 126.0(2) ?
C10 C9 C8 . . 121.8(2) ?
C10 C9 H9A . . 119.1 ?
C8 C9 H9A . . 119.1 ?
C9 C10 C11 . . 120.2(2) ?
C9 C10 H10A . . 119.9 ?
C11 C10 H10A . . 119.9 ?
C10 C11 C12 . . 118.1(2) ?
C10 C11 N2 . . 123.6(2) ?
C12 C11 N2 . . 118.2(2) ?
C13 C12 C11 . . 121.6(2) ?
C13 C12 H12A . . 119.2 ?
C11 C12 H12A . . 119.2 ?
C12 C13 C8 . . 120.7(2) ?
C12 C13 H13A . . 119.6 ?
C8 C13 H13A . . 119.6 ?
C15 C14 C19 . . 118.6(2) ?
C15 C14 N2 . . 122.7(2) ?
C19 C14 N2 . . 118.7(2) ?
C16 C15 C14 . . 120.0(2) ?
C16 C15 H15A . . 120.0 ?
C14 C15 H15A . . 120.0 ?
C17 C16 C15 . . 121.0(2) ?
C17 C16 H16A . . 119.5 ?
C15 C16 H16A . . 119.5 ?
C18 C17 C16 . . 119.1(2) ?
C18 C17 H17A . . 120.4 ?
C16 C17 H17A . . 120.4 ?
C17 C18 C19 . . 120.8(2) ?
C17 C18 H18A . . 119.6 ?
C19 C18 H18A . . 119.6 ?
C18 C19 C14 . . 120.5(2) ?
C18 C19 H19A . . 119.8 ?
C14 C19 H19A . . 119.8 ?

loop_
_geom_bond_atom_site_label_1
_geom_bond_atom_site_label_2
_geom_bond_site_symmetry_2
_geom_bond_distance
_geom_bond_publ_flag
Cl1 C3 . 1.736(2) ?
N1 C7 . 1.260(3) ?
N1 C8 . 1.417(3) ?
N2 C11 . 1.399(3) ?
N2 C14 . 1.402(3) ?
N2 H2A . 0.8600 ?
C1 C2 . 1.377(3) ?
C1 C6 . 1.384(3) ?
C1 H1B . 0.9300 ?
C2 C3 . 1.373(3) ?
C2 H2B . 0.9300 ?
C3 C4 . 1.377(3) ?
C4 C5 . 1.376(3) ?
C4 H4A . 0.9300 ?
C5 C6 . 1.391(3) ?
C5 H5A . 0.9300 ?
C6 C7 . 1.463(3) ?
C7 H7A . 0.9300 ?
C8 C9 . 1.382(3) ?
C8 C13 . 1.397(3) ?
C9 C10 . 1.381(3) ?
C9 H9A . 0.9300 ?
C10 C11 . 1.385(3) ?
C10 H10A . 0.9300 ?
C11 C12 . 1.388(3) ?
C12 C13 . 1.367(3) ?
C12 H12A . 0.9300 ?
C13 H13A . 0.9300 ?
C14 C15 . 1.385(3) ?
C14 C19 . 1.389(3) ?
C15 C16 . 1.376(3) ?
C15 H15A . 0.9300 ?
C16 C17 . 1.373(3) ?
C16 H16A . 0.9300 ?
C17 C18 . 1.368(3) ?
C17 H17A . 0.9300 ?
C18 C19 . 1.370(3) ?
C18 H18A . 0.9300 ?
C19 H19A . 0.9300 ?

loop_
_geom_hbond_atom_site_label_D
_geom_hbond_atom_site_label_H
_geom_hbond_atom_site_label_A
_geom_hbond_site_symmetry_A
_geom_hbond_distance_DH
_geom_hbond_distance_HA
_geom_hbond_distance_DA
_geom_hbond_angle_DHA
C1 H1B <i>Cg</i>3 3_556 0.93 2.95 3.661(2) 135
C16 H16A <i>Cg</i>1 1_454 0.93 2.90 3.624(2) 136

loop_
_geom_torsion_atom_site_label_1
_geom_torsion_atom_site_label_2
_geom_torsion_atom_site_label_3
_geom_torsion_atom_site_label_4
_geom_torsion_site_symmetry_1
_geom_torsion_site_symmetry_2
_geom_torsion_site_symmetry_3
_geom_torsion_site_symmetry_4
_geom_torsion
_geom_torsion_publ_flag
C6 C1 C2 C3 . . . . 1.1(4) ?
C1 C2 C3 C4 . . . . 0.7(4) ?
C1 C2 C3 Cl1 . . . . -179.97(17) ?
C2 C3 C4 C5 . . . . -1.4(3) ?
Cl1 C3 C4 C5 . . . . 179.28(17) ?
C3 C4 C5 C6 . . . . 0.3(3) ?
C2 C1 C6 C5 . . . . -2.1(3) ?
C2 C1 C6 C7 . . . . 178.2(2) ?
C4 C5 C6 C1 . . . . 1.4(3) ?
C4 C5 C6 C7 . . . . -178.9(2) ?
C8 N1 C7 C6 . . . . 179.28(18) ?
C1 C6 C7 N1 . . . . -179.3(2) ?
C5 C6 C7 N1 . . . . 1.0(3) ?
C7 N1 C8 C9 . . . . 167.8(2) ?
C7 N1 C8 C13 . . . . -13.6(3) ?
C13 C8 C9 C10 . . . . 0.1(3) ?
N1 C8 C9 C10 . . . . 178.8(2) ?
C8 C9 C10 C11 . . . . 0.5(3) ?
C9 C10 C11 C12 . . . . -0.6(3) ?
C9 C10 C11 N2 . . . . -177.3(2) ?
C14 N2 C11 C10 . . . . -18.4(4) ?
C14 N2 C11 C12 . . . . 164.8(2) ?
C10 C11 C12 C13 . . . . 0.1(3) ?
N2 C11 C12 C13 . . . . 177.0(2) ?
C11 C12 C13 C8 . . . . 0.5(3) ?
C9 C8 C13 C12 . . . . -0.5(3) ?
N1 C8 C13 C12 . . . . -179.1(2) ?
C11 N2 C14 C15 . . . . -32.5(3) ?
C11 N2 C14 C19 . . . . 150.9(2) ?
C19 C14 C15 C16 . . . . -0.9(3) ?
N2 C14 C15 C16 . . . . -177.6(2) ?
C14 C15 C16 C17 . . . . 0.8(3) ?
C15 C16 C17 C18 . . . . 0.2(4) ?
C16 C17 C18 C19 . . . . -1.2(4) ?
C17 C18 C19 C14 . . . . 1.0(4) ?
C15 C14 C19 C18 . . . . 0.0(3) ?
N2 C14 C19 C18 . . . . 176.8(2) ?

loop_
_cod_related_entry_id
_cod_related_entry_database
_cod_related_entry_code
1 ChemSpider 689143
